data_4109730
loop_
_publ_author_name
'Theocharis C. Stamatatos'
'Dolos Foguet-Albiol'
'Sheng-Chiang Lee'
'Constantinos C. Stoumpos'
'Catherine P. Raptopoulou'
'Aris Terzis'
'Wolfgang Wernsdorfer'
'Stephen O. Hill'
'Spyros P. Perlepes'
'George Christou'

_publ_section_title
;
 "Switching On" the Properties of Single-Molecule Magnetism in Triangular
 Manganese(III) Complexes
;
_journal_name_full 'Journal of the American Chemical Society'
_journal_page_first 9484
_journal_page_last 9499
_journal_paper_doi 10.1021/ja072194p
_journal_volume 129
_journal_year 2007
_chemical_formula_sum 'C30 H36 Cl Mn3 N6 O14'
_chemical_formula_weight 904.92
_chemical_name_systematic
;
 ?
;
_space_group_IT_number 14
_symmetry_cell_setting monoclinic
_symmetry_space_group_name_Hall '-P 2ybc'
_symmetry_space_group_name_H-M 'P 1 21/c 1'
_atom_sites_solution_hydrogens geom
_atom_sites_solution_primary direct
_atom_sites_solution_secondary difmap
_audit_creation_method SHELXL-97
_cell_angle_alpha 90.00
_cell_angle_beta 94.820(10)
_cell_angle_gamma 90.00
_cell_formula_units_Z 4
_cell_length_a 12.988(5)
_cell_length_b 15.111(6)
_cell_length_c 23.740(10)
_cell_measurement_reflns_used 25
_cell_measurement_temperature 298
_cell_measurement_theta_max 11.5
_cell_measurement_theta_min 5.5
_cell_volume 4643(3)
_computing_structure_refinement 'SHELXL-97 (Sheldrick, 1997)'
_computing_structure_solution 'SHELXS-86 (Sheldrick, 1986)'
_diffrn_ambient_temperature 298
_diffrn_measured_fraction_theta_full 0.897
_diffrn_measured_fraction_theta_max 0.897
_diffrn_measurement_device_type 'Crystal Logic Dual Goniometer'
_diffrn_measurement_method \q/2\q
_diffrn_radiation_monochromator graphite
_diffrn_radiation_source 'fine-focus sealed tube'
_diffrn_radiation_type MoK\a
_diffrn_radiation_wavelength 0.71073
_diffrn_reflns_av_R_equivalents 0.0127
_diffrn_reflns_av_sigmaI/netI 0.0565
_diffrn_reflns_limit_h_max 14
_diffrn_reflns_limit_h_min -14
_diffrn_reflns_limit_k_max 0
_diffrn_reflns_limit_k_min -17
_diffrn_reflns_limit_l_max 26
_diffrn_reflns_limit_l_min 0
_diffrn_reflns_number 6520
_diffrn_reflns_theta_full 23.75
_diffrn_reflns_theta_max 23.75
_diffrn_reflns_theta_min 2.61
_diffrn_standards_decay_% -0.4
_diffrn_standards_interval_count 97
_diffrn_standards_number 3
_exptl_absorpt_coefficient_mu 0.920
_exptl_absorpt_correction_type none
_exptl_crystal_colour fark-red
_exptl_crystal_density_diffrn 1.295
_exptl_crystal_description parall
_exptl_crystal_F_000 1848
_exptl_crystal_size_max 0.70
_exptl_crystal_size_mid 0.40
_exptl_crystal_size_min 0.25
_refine_diff_density_max 0.573
_refine_diff_density_min -0.347
_refine_diff_density_rms 0.084
_refine_ls_extinction_method none
_refine_ls_goodness_of_fit_ref 1.065
_refine_ls_hydrogen_treatment constr
_refine_ls_matrix_type full
_refine_ls_number_parameters 493
_refine_ls_number_reflns 6348
_refine_ls_number_restraints 0
_refine_ls_restrained_S_all 1.065
_refine_ls_R_factor_all 0.0769
_refine_ls_R_factor_gt 0.0606
_refine_ls_shift/su_max 0.006
_refine_ls_shift/su_mean 0.000
_refine_ls_structure_factor_coef Fsqd
_refine_ls_weighting_details 'calc w=1/[\s^2^(Fo^2^)+(0.1140P)^2^+0.2068P] where P=(Fo^2^+2Fc^2^)/3'
_refine_ls_weighting_scheme calc
_refine_ls_wR_factor_gt 0.1654
_refine_ls_wR_factor_ref 0.1765
_reflns_number_gt 4874
_reflns_number_total 6348
_reflns_threshold_expression >2sigma(I)
_cod_data_source_file ja072194psi20070328_100716.cif
_cod_data_source_block pexs1470
_cod_database_code 4109730

loop_
_symmetry_equiv_pos_as_xyz
'x, y, z'
'x, -y+1/2, z+1/2'
'-x, -y, -z'
'-x, y-1/2, -z-1/2'

loop_
_atom_site_label
_atom_site_type_symbol
_atom_site_fract_x
_atom_site_fract_y
_atom_site_fract_z
_atom_site_U_iso_or_equiv
_atom_site_adp_type
_atom_site_occupancy
_atom_site_symmetry_multiplicity
_atom_site_calc_flag
_atom_site_refinement_flags
Mn1 Mn 0.17347(6) 0.15691(5) 0.12146(3) 0.0609(2) Uani 1 1 d .
Mn2 Mn -0.05499(5) 0.14294(5) 0.16144(3) 0.0633(2) Uani 1 1 d .
Mn3 Mn 0.13271(5) 0.04250(5) 0.23112(3) 0.0592(2) Uani 1 1 d .
O1 O 0.2680(3) 0.1851(3) 0.19978(16) 0.0748(10) Uani 1 1 d .
N1 N 0.2040(3) 0.0040(3) 0.30730(17) 0.0662(10) Uani 1 1 d .
N2 N 0.2516(3) 0.1282(3) 0.24082(19) 0.0676(11) Uani 1 1 d .
O11 O 0.0094(3) 0.2766(2) 0.15126(16) 0.0736(9) Uani 1 1 d .
N11 N 0.2668(3) 0.2417(3) 0.08237(18) 0.0675(10) Uani 1 1 d .
N12 N 0.0998(3) 0.2730(3) 0.12967(18) 0.0660(10) Uani 1 1 d .
O21 O 0.0359(3) 0.1307(2) 0.27745(14) 0.0712(9) Uani 1 1 d .
N21 N -0.1957(3) 0.1973(3) 0.1729(2) 0.0818(13) Uani 1 1 d .
N22 N -0.0451(3) 0.1598(3) 0.24603(18) 0.0648(10) Uani 1 1 d .
O31 O 0.0670(4) 0.1365(3) 0.04560(15) 0.0840(11) Uani 1 1 d .
O32 O -0.0877(3) 0.1304(3) 0.08137(16) 0.0835(11) Uani 1 1 d .
O41 O 0.2558(3) 0.0544(3) 0.10634(17) 0.0809(11) Uani 1 1 d .
O42 O 0.2372(3) -0.0343(2) 0.18079(17) 0.0784(10) Uani 1 1 d .
O51 O -0.1068(3) 0.0072(3) 0.18082(16) 0.0762(10) Uani 1 1 d .
O52 O 0.0318(3) -0.0515(2) 0.22879(15) 0.0718(9) Uani 1 1 d .
O61 O 0.0800(2) 0.0985(2) 0.16416(13) 0.0595(8) Uani 1 1 d .
C1 C 0.1724(5) -0.0612(4) 0.3406(2) 0.0780(15) Uani 1 1 d .
H1 H 0.1170 -0.0967 0.3276 0.101 Uiso 1 1 calc R
C2 C 0.2206(6) -0.0757(5) 0.3929(3) 0.0962(19) Uani 1 1 d .
H2 H 0.1958 -0.1190 0.4161 0.125 Uiso 1 1 calc R
C3 C 0.3053(7) -0.0270(6) 0.4114(3) 0.111(2) Uani 1 1 d .
H3 H 0.3397 -0.0388 0.4465 0.144 Uiso 1 1 calc R
C4 C 0.3399(5) 0.0393(5) 0.3785(3) 0.099(2) Uani 1 1 d .
H4 H 0.3975 0.0728 0.3908 0.128 Uiso 1 1 calc R
C5 C 0.2864(4) 0.0556(4) 0.3256(2) 0.0749(14) Uani 1 1 d .
C6 C 0.3133(4) 0.1252(4) 0.2868(2) 0.0760(14) Uani 1 1 d .
C7 C 0.4019(5) 0.1858(6) 0.2978(3) 0.111(2) Uani 1 1 d .
H7A H 0.4457 0.1822 0.2673 0.145 Uiso 1 1 calc R
H7B H 0.4404 0.1693 0.3325 0.145 Uiso 1 1 calc R
H7C H 0.3771 0.2453 0.3009 0.145 Uiso 1 1 calc R
C11 C 0.3508(4) 0.2187(5) 0.0569(2) 0.0832(16) Uani 1 1 d .
H11 H 0.3676 0.1591 0.0544 0.108 Uiso 1 1 calc R
C12 C 0.4131(5) 0.2811(5) 0.0342(3) 0.0937(19) Uani 1 1 d .
H12 H 0.4702 0.2643 0.0156 0.122 Uiso 1 1 calc R
C13 C 0.3879(5) 0.3683(5) 0.0400(3) 0.0946(19) Uani 1 1 d .
H13 H 0.4296 0.4117 0.0260 0.123 Uiso 1 1 calc R
C14 C 0.3023(5) 0.3928(5) 0.0660(3) 0.0945(19) Uani 1 1 d .
H14 H 0.2847 0.4522 0.0691 0.123 Uiso 1 1 calc R
C15 C 0.2423(4) 0.3274(4) 0.0878(2) 0.0739(14) Uani 1 1 d .
C16 C 0.1460(4) 0.3446(4) 0.1149(3) 0.0764(14) Uani 1 1 d .
C17 C 0.1033(6) 0.4348(4) 0.1234(4) 0.113(3) Uani 1 1 d .
H17A H 0.1083 0.4484 0.1631 0.147 Uiso 1 1 calc R
H17B H 0.0321 0.4365 0.1088 0.147 Uiso 1 1 calc R
H17C H 0.1419 0.4775 0.1039 0.147 Uiso 1 1 calc R
C21 C -0.2718(5) 0.2122(6) 0.1328(4) 0.113(2) Uani 1 1 d .
H21 H -0.2640 0.1955 0.0957 0.147 Uiso 1 1 calc R
C22 C -0.3622(6) 0.2522(9) 0.1459(6) 0.161(5) Uani 1 1 d .
H22 H -0.4149 0.2621 0.1177 0.210 Uiso 1 1 calc R
C23 C -0.3744(7) 0.2765(9) 0.1983(7) 0.165(5) Uani 1 1 d .
H23 H -0.4367 0.3015 0.2067 0.214 Uiso 1 1 calc R
C24 C -0.2953(6) 0.2654(6) 0.2416(4) 0.126(3) Uani 1 1 d .
H24 H -0.3020 0.2858 0.2781 0.164 Uiso 1 1 calc R
C25 C -0.2069(4) 0.2228(4) 0.2276(3) 0.0873(17) Uani 1 1 d .
C26 C -0.1203(4) 0.1999(4) 0.2674(3) 0.0797(15) Uani 1 1 d .
C27 C -0.1206(6) 0.2220(6) 0.3282(3) 0.113(2) Uani 1 1 d .
H27A H -0.0522 0.2149 0.3463 0.147 Uiso 1 1 calc R
H27B H -0.1673 0.1833 0.3455 0.147 Uiso 1 1 calc R
H27C H -0.1426 0.2822 0.3321 0.147 Uiso 1 1 calc R
C31 C -0.0285(6) 0.1276(4) 0.0400(3) 0.0845(17) Uani 1 1 d .
C32 C -0.0853(6) 0.1138(6) -0.0170(3) 0.117(3) Uani 1 1 d .
H32A H -0.1278 0.0613 -0.0153 0.152 Uiso 1 1 calc R
H32B H -0.1313 0.1637 -0.0249 0.152 Uiso 1 1 calc R
C33 C -0.0192(8) 0.1039(6) -0.0652(3) 0.122(3) Uani 1 1 d .
H33A H -0.0619 0.0900 -0.0990 0.158 Uiso 1 1 calc R
H33B H 0.0298 0.0571 -0.0570 0.158 Uiso 1 1 calc R
H33C H 0.0170 0.1583 -0.0704 0.158 Uiso 1 1 calc R
C41 C 0.2742(5) -0.0157(4) 0.1350(3) 0.0815(16) Uani 1 1 d .
C42 C 0.3410(8) -0.0828(6) 0.1106(4) 0.127(3) Uani 1 1 d .
H42A H 0.3983 -0.0957 0.1382 0.165 Uiso 1 1 calc R
H42B H 0.3014 -0.1369 0.1045 0.165 Uiso 1 1 calc R
C43 C 0.381(2) -0.0597(13) 0.0598(13) 0.39(2) Uani 1 1 d .
H43A H 0.3717 -0.1080 0.0336 0.473 Uiso 1 1 calc R
H43B H 0.4535 -0.0470 0.0668 0.473 Uiso 1 1 calc R
H43C H 0.3458 -0.0084 0.0443 0.473 Uiso 1 1 calc R
C51 C -0.0607(4) -0.0548(3) 0.2061(2) 0.0650(12) Uani 1 1 d .
C52 C -0.1153(6) -0.1410(4) 0.2125(4) 0.101(2) Uani 1 1 d .
H52A H -0.0718 -0.1875 0.1993 0.131 Uiso 1 1 calc R
H52B H -0.1205 -0.1509 0.2525 0.131 Uiso 1 1 calc R
C53 C -0.2072(18) -0.1509(14) 0.1869(16) 0.43(2) Uani 1 1 d .
H53A H -0.2078 -0.2015 0.1625 0.516 Uiso 1 1 calc R
H53B H -0.2253 -0.0990 0.1649 0.516 Uiso 1 1 calc R
H53C H -0.2563 -0.1594 0.2145 0.516 Uiso 1 1 calc R
Cl1 Cl -0.35555(13) 0.15451(11) 0.44095(7) 0.0863(4) Uani 1 1 d .
O71 O -0.3360(7) 0.2112(6) 0.4865(4) 0.188(3) Uani 1 1 d .
O72 O -0.3856(11) 0.1960(8) 0.3934(5) 0.286(8) Uani 1 1 d .
O73 O -0.4250(4) 0.0885(4) 0.4544(2) 0.1163(16) Uani 1 1 d .
O74 O -0.2618(6) 0.1116(6) 0.4380(6) 0.228(5) Uani 1 1 d .

loop_
_atom_site_aniso_label
_atom_site_aniso_U_11
_atom_site_aniso_U_22
_atom_site_aniso_U_33
_atom_site_aniso_U_23
_atom_site_aniso_U_13
_atom_site_aniso_U_12
Mn1 0.0628(4) 0.0608(4) 0.0605(4) 0.0022(3) 0.0126(3) -0.0021(3)
Mn2 0.0551(4) 0.0723(5) 0.0619(5) 0.0037(4) 0.0025(3) -0.0029(3)
Mn3 0.0594(4) 0.0624(4) 0.0552(4) 0.0024(3) 0.0017(3) -0.0045(3)
O1 0.069(2) 0.076(2) 0.078(2) 0.0108(19) -0.0017(17) -0.0151(18)
N1 0.060(2) 0.077(3) 0.062(2) 0.003(2) 0.0052(19) 0.001(2)
N2 0.062(2) 0.070(3) 0.069(3) 0.001(2) -0.004(2) -0.008(2)
O11 0.064(2) 0.069(2) 0.090(2) 0.0021(19) 0.0184(18) 0.0006(17)
N11 0.063(2) 0.074(3) 0.066(3) 0.008(2) 0.016(2) -0.002(2)
N12 0.057(2) 0.068(3) 0.072(3) 0.004(2) 0.0078(19) -0.003(2)
O21 0.072(2) 0.081(2) 0.061(2) -0.0044(17) 0.0046(17) 0.0044(18)
N21 0.058(2) 0.089(3) 0.099(4) 0.020(3) 0.007(2) 0.000(2)
N22 0.061(2) 0.065(2) 0.069(2) -0.003(2) 0.015(2) -0.003(2)
O31 0.098(3) 0.097(3) 0.057(2) 0.0039(19) 0.0042(19) -0.012(2)
O32 0.077(2) 0.110(3) 0.061(2) 0.003(2) -0.0091(18) -0.004(2)
O41 0.088(3) 0.070(2) 0.089(3) 0.002(2) 0.035(2) 0.0079(19)
O42 0.083(2) 0.069(2) 0.084(3) 0.003(2) 0.014(2) 0.0096(19)
O51 0.072(2) 0.075(2) 0.081(2) 0.001(2) 0.0013(18) -0.0136(19)
O52 0.071(2) 0.076(2) 0.068(2) 0.0078(17) 0.0026(17) -0.0100(17)
O61 0.0608(18) 0.067(2) 0.0499(16) 0.0021(15) 0.0023(13) -0.0039(15)
C1 0.084(4) 0.086(4) 0.065(3) 0.014(3) 0.011(3) 0.004(3)
C2 0.111(5) 0.114(5) 0.063(4) 0.014(3) 0.001(3) -0.002(4)
C3 0.123(6) 0.133(6) 0.073(4) 0.018(4) -0.008(4) 0.006(5)
C4 0.090(4) 0.126(6) 0.076(4) 0.003(4) -0.018(3) 0.001(4)
C5 0.073(3) 0.087(4) 0.063(3) -0.003(3) -0.003(2) -0.001(3)
C6 0.067(3) 0.083(4) 0.076(3) -0.008(3) -0.006(3) -0.009(3)
C7 0.088(4) 0.122(6) 0.119(6) 0.002(5) -0.018(4) -0.032(4)
C11 0.076(4) 0.099(4) 0.076(4) 0.010(3) 0.014(3) 0.002(3)
C12 0.075(4) 0.115(6) 0.094(4) 0.009(4) 0.026(3) -0.005(4)
C13 0.084(4) 0.100(5) 0.103(5) 0.025(4) 0.025(3) -0.018(4)
C14 0.084(4) 0.091(4) 0.110(5) 0.022(4) 0.021(4) -0.007(3)
C15 0.066(3) 0.076(4) 0.080(4) 0.019(3) 0.012(3) -0.004(3)
C16 0.078(3) 0.064(3) 0.089(4) 0.017(3) 0.019(3) 0.004(3)
C17 0.122(6) 0.064(4) 0.159(7) 0.025(4) 0.050(5) 0.014(4)
C21 0.068(4) 0.138(7) 0.131(6) 0.032(5) -0.004(4) 0.006(4)
C22 0.065(5) 0.224(13) 0.195(11) 0.071(10) 0.006(6) 0.032(6)
C23 0.083(6) 0.203(12) 0.213(13) 0.047(11) 0.040(7) 0.036(6)
C24 0.077(4) 0.144(7) 0.161(8) 0.020(6) 0.038(5) 0.028(5)
C25 0.066(3) 0.089(4) 0.109(5) 0.008(4) 0.024(3) 0.000(3)
C26 0.073(3) 0.086(4) 0.084(4) -0.003(3) 0.023(3) -0.003(3)
C27 0.116(5) 0.144(7) 0.085(4) -0.016(4) 0.042(4) 0.003(5)
C31 0.100(5) 0.087(4) 0.063(3) 0.008(3) -0.013(3) -0.014(3)
C32 0.123(6) 0.143(7) 0.080(4) 0.002(4) -0.016(4) -0.031(5)
C33 0.184(8) 0.126(6) 0.053(3) -0.002(4) -0.002(4) -0.045(6)
C41 0.086(4) 0.070(4) 0.091(4) -0.003(3) 0.025(3) 0.001(3)
C42 0.148(7) 0.105(6) 0.139(7) 0.011(5) 0.075(6) 0.032(5)
C43 0.42(3) 0.185(17) 0.63(5) 0.07(2) 0.34(4) 0.09(2)
C51 0.071(3) 0.063(3) 0.061(3) -0.002(2) 0.008(2) -0.008(3)
C52 0.086(4) 0.077(4) 0.137(6) 0.006(4) -0.004(4) -0.021(3)
C53 0.24(2) 0.23(2) 0.81(7) 0.17(3) -0.05(3) -0.091(18)
Cl1 0.0887(10) 0.0864(10) 0.0859(10) 0.0090(8) 0.0201(8) 0.0011(8)
O71 0.203(7) 0.194(8) 0.166(6) -0.062(6) 0.003(6) -0.064(6)
O72 0.368(15) 0.254(11) 0.206(9) 0.116(9) -0.142(10) -0.132(11)
O73 0.106(3) 0.111(4) 0.137(4) 0.000(3) 0.037(3) -0.015(3)
O74 0.140(6) 0.150(6) 0.412(16) -0.002(8) 0.121(8) 0.001(5)

loop_
_atom_type_symbol
_atom_type_description
_atom_type_scat_dispersion_real
_atom_type_scat_dispersion_imag
_atom_type_scat_source
C C 0.0033 0.0016 'International Tables Vol C Tables 4.2.6.8 and 6.1.1.4'
H H 0.0000 0.0000 'International Tables Vol C Tables 4.2.6.8 and 6.1.1.4'
N N 0.0061 0.0033 'International Tables Vol C Tables 4.2.6.8 and 6.1.1.4'
O O 0.0106 0.0060 'International Tables Vol C Tables 4.2.6.8 and 6.1.1.4'
Cl Cl 0.1484 0.1585 'International Tables Vol C Tables 4.2.6.8 and 6.1.1.4'
Mn Mn 0.3368 0.7283 'International Tables Vol C Tables 4.2.6.8 and 6.1.1.4'

loop_
_geom_angle_atom_site_label_1
_geom_angle_atom_site_label_2
_geom_angle_atom_site_label_3
_geom_angle
O61 Mn1 O41 96.73(16)
O61 Mn1 N12 91.31(16)
O41 Mn1 N12 171.91(17)
O61 Mn1 N11 169.12(17)
O41 Mn1 N11 93.43(18)
N12 Mn1 N11 78.61(18)
O61 Mn1 O1 88.54(14)
O41 Mn1 O1 91.96(17)
N12 Mn1 O1 89.17(16)
N11 Mn1 O1 87.23(16)
O61 Mn1 O31 89.18(15)
O41 Mn1 O31 93.17(18)
N12 Mn1 O31 85.99(17)
N11 Mn1 O31 94.14(17)
O1 Mn1 O31 174.60(16)
O61 Mn1 Mn2 31.32(10)
O41 Mn1 Mn2 122.94(12)
N12 Mn1 Mn2 64.44(12)
N11 Mn1 Mn2 141.10(13)
O1 Mn1 Mn2 103.28(11)
O31 Mn1 Mn2 72.44(12)
O61 Mn1 Mn3 31.25(10)
O41 Mn1 Mn3 81.39(12)
N12 Mn1 Mn3 106.17(13)
N11 Mn1 Mn3 148.55(13)
O1 Mn1 Mn3 62.15(10)
O31 Mn1 Mn3 117.02(11)
Mn2 Mn1 Mn3 60.17(2)
O61 Mn2 O32 97.30(16)
O61 Mn2 N22 91.71(15)
O32 Mn2 N22 170.80(17)
O61 Mn2 N21 169.97(19)
O32 Mn2 N21 92.6(2)
N22 Mn2 N21 78.4(2)
O61 Mn2 O11 88.25(14)
O32 Mn2 O11 92.07(17)
N22 Mn2 O11 90.04(16)
N21 Mn2 O11 89.87(17)
O61 Mn2 O51 87.76(15)
O32 Mn2 O51 93.92(17)
N22 Mn2 O51 84.56(16)
N21 Mn2 O51 93.11(18)
O11 Mn2 O51 173.18(14)
O61 Mn2 Mn1 31.20(10)
O32 Mn2 Mn1 81.16(13)
N22 Mn2 Mn1 107.71(12)
N21 Mn2 Mn1 151.15(14)
O11 Mn2 Mn1 62.45(9)
O51 Mn2 Mn1 115.32(11)
O61 Mn2 Mn3 31.23(10)
O32 Mn2 Mn3 123.93(13)
N22 Mn2 Mn3 64.20(12)
N21 Mn2 Mn3 140.42(15)
O11 Mn2 Mn3 102.17(10)
O51 Mn2 Mn3 71.72(10)
Mn1 Mn2 Mn3 60.05(3)
O61 Mn3 O52 96.27(15)
O61 Mn3 N2 91.62(16)
O52 Mn3 N2 171.42(17)
O61 Mn3 N1 169.06(16)
O52 Mn3 N1 94.12(16)
N2 Mn3 N1 78.22(17)
O61 Mn3 O21 88.10(14)
O52 Mn3 O21 92.58(15)
N2 Mn3 O21 91.05(17)
N1 Mn3 O21 88.02(15)
O61 Mn3 O42 88.62(15)
O52 Mn3 O42 92.54(16)
N2 Mn3 O42 84.26(17)
N1 Mn3 O42 94.34(16)
O21 Mn3 O42 174.19(15)
O61 Mn3 Mn1 31.04(10)
O52 Mn3 Mn1 122.12(11)
N2 Mn3 Mn1 64.45(13)
N1 Mn3 Mn1 141.06(12)
O21 Mn3 Mn1 102.73(10)
O42 Mn3 Mn1 72.16(11)
O61 Mn3 Mn2 31.13(10)
O52 Mn3 Mn2 81.30(11)
N2 Mn3 Mn2 107.26(13)
N1 Mn3 Mn2 149.06(12)
O21 Mn3 Mn2 61.83(10)
O42 Mn3 Mn2 116.34(11)
Mn1 Mn3 Mn2 59.78(3)
N2 O1 Mn1 112.6(3)
C1 N1 C5 120.0(5)
C1 N1 Mn3 126.0(4)
C5 N1 Mn3 113.8(4)
C6 N2 O1 120.8(4)
C6 N2 Mn3 119.1(4)
O1 N2 Mn3 120.0(3)
N12 O11 Mn2 111.2(3)
C11 N11 C15 120.2(5)
C11 N11 Mn1 125.5(4)
C15 N11 Mn1 114.0(3)
C16 N12 O11 121.0(4)
C16 N12 Mn1 117.7(4)
O11 N12 Mn1 121.2(3)
N22 O21 Mn3 112.6(3)
C21 N21 C25 119.8(6)
C21 N21 Mn2 126.2(5)
C25 N21 Mn2 113.9(4)
C26 N22 O21 122.1(5)
C26 N22 Mn2 117.7(4)
O21 N22 Mn2 120.3(3)
C31 O31 Mn1 131.0(4)
C31 O32 Mn2 131.0(4)
C41 O41 Mn1 130.6(4)
C41 O42 Mn3 130.3(4)
C51 O51 Mn2 131.0(3)
C51 O52 Mn3 130.9(3)
Mn1 O61 Mn2 117.48(17)
Mn1 O61 Mn3 117.71(17)
Mn2 O61 Mn3 117.64(17)
N1 C1 C2 120.9(6)
N1 C1 H1 119.6
C2 C1 H1 119.6
C1 C2 C3 120.1(7)
C1 C2 H2 119.9
C3 C2 H2 119.9
C2 C3 C4 120.4(6)
C2 C3 H3 119.8
C4 C3 H3 119.8
C3 C4 C5 118.4(7)
C3 C4 H4 120.8
C5 C4 H4 120.8
N1 C5 C4 120.1(6)
N1 C5 C6 115.6(5)
C4 C5 C6 124.3(6)
N2 C6 C5 113.0(5)
N2 C6 C7 123.0(6)
C5 C6 C7 124.0(5)
C6 C7 H7A 109.5
C6 C7 H7B 109.5
H7A C7 H7B 109.5
C6 C7 H7C 109.5
H7A C7 H7C 109.5
H7B C7 H7C 109.5
N11 C11 C12 121.7(6)
N11 C11 H11 119.1
C12 C11 H11 119.1
C13 C12 C11 117.8(6)
C13 C12 H12 121.1
C11 C12 H12 121.1
C14 C13 C12 121.1(6)
C14 C13 H13 119.4
C12 C13 H13 119.4
C13 C14 C15 118.7(7)
C13 C14 H14 120.7
C15 C14 H14 120.7
N11 C15 C14 120.5(5)
N11 C15 C16 115.4(5)
C14 C15 C16 124.1(6)
N12 C16 C15 113.4(5)
N12 C16 C17 122.6(5)
C15 C16 C17 124.0(5)
C16 C17 H17A 109.5
C16 C17 H17B 109.5
H17A C17 H17B 109.5
C16 C17 H17C 109.5
H17A C17 H17C 109.5
H17B C17 H17C 109.5
N21 C21 C22 120.4(9)
N21 C21 H21 119.8
C22 C21 H21 119.8
C23 C22 C21 120.5(10)
C23 C22 H22 119.8
C21 C22 H22 119.8
C22 C23 C24 121.3(9)
C22 C23 H23 119.3
C24 C23 H23 119.3
C25 C24 C23 116.9(9)
C25 C24 H24 121.5
C23 C24 H24 121.5
N21 C25 C24 120.9(7)
N21 C25 C26 114.2(5)
C24 C25 C26 124.8(7)
N22 C26 C25 115.4(5)
N22 C26 C27 123.6(6)
C25 C26 C27 120.9(6)
C26 C27 H27A 109.5
C26 C27 H27B 109.5
H27A C27 H27B 109.5
C26 C27 H27C 109.5
H27A C27 H27C 109.5
H27B C27 H27C 109.5
O31 C31 O32 124.4(5)
O31 C31 C32 121.4(7)
O32 C31 C32 114.2(6)
C33 C32 C31 115.7(7)
C33 C32 H32A 108.4
C31 C32 H32A 108.4
C33 C32 H32B 108.4
C31 C32 H32B 108.4
H32A C32 H32B 107.4
C32 C33 H33A 109.5
C32 C33 H33B 109.5
H33A C33 H33B 109.5
C32 C33 H33C 109.5
H33A C33 H33C 109.5
H33B C33 H33C 109.5
O42 C41 O41 125.5(5)
O42 C41 C42 117.6(6)
O41 C41 C42 116.8(6)
C43 C42 C41 116.1(10)
C43 C42 H42A 108.3
C41 C42 H42A 108.3
C43 C42 H42B 108.3
C41 C42 H42B 108.3
H42A C42 H42B 107.4
C42 C43 H43A 109.5
C42 C43 H43B 109.5
H43A C43 H43B 109.5
C42 C43 H43C 109.5
H43A C43 H43C 109.5
H43B C43 H43C 109.5
O51 C51 O52 125.1(5)
O51 C51 C52 119.5(5)
O52 C51 C52 115.4(5)
C53 C52 C51 118.5(10)
C53 C52 H52A 107.7
C51 C52 H52A 107.7
C53 C52 H52B 107.7
C51 C52 H52B 107.7
H52A C52 H52B 107.1
C52 C53 H53A 109.5
C52 C53 H53B 109.5
H53A C53 H53B 109.5
C52 C53 H53C 109.5
H53A C53 H53C 109.5
H53B C53 H53C 109.5
O72 Cl1 O71 113.3(8)
O72 Cl1 O74 112.1(9)
O71 Cl1 O74 102.9(6)
O72 Cl1 O73 112.5(5)
O71 Cl1 O73 110.0(5)
O74 Cl1 O73 105.3(4)

loop_
_geom_bond_atom_site_label_1
_geom_bond_atom_site_label_2
_geom_bond_distance
Mn1 O61 1.867(3)
Mn1 O41 1.932(4)
Mn1 N12 2.015(4)
Mn1 N11 2.040(4)
Mn1 O1 2.182(4)
Mn1 O31 2.198(4)
Mn1 Mn2 3.1974(15)
Mn1 Mn3 3.2060(14)
Mn2 O61 1.873(3)
Mn2 O32 1.922(4)
Mn2 N22 2.017(4)
Mn2 N21 2.043(5)
Mn2 O11 2.207(4)
Mn2 O51 2.219(4)
Mn2 Mn3 3.2101(13)
Mn3 O61 1.879(3)
Mn3 O52 1.930(4)
Mn3 N2 2.014(4)
Mn3 N1 2.046(4)
Mn3 O21 2.191(4)
Mn3 O42 2.211(4)
O1 N2 1.330(6)
N1 C1 1.348(7)
N1 C5 1.365(7)
N2 C6 1.299(7)
O11 N12 1.321(5)
N11 C11 1.337(7)
N11 C15 1.341(7)
N12 C16 1.300(7)
O21 N22 1.313(5)
N21 C21 1.333(8)
N21 C25 1.375(8)
N22 C26 1.288(7)
O31 C31 1.244(7)
O32 C31 1.297(8)
O41 C41 1.271(7)
O42 C41 1.257(7)
O51 C51 1.239(6)
O52 C51 1.275(6)
C1 C2 1.362(8)
C1 H1 0.9300
C2 C3 1.365(10)
C2 H2 0.9300
C3 C4 1.369(10)
C3 H3 0.9300
C4 C5 1.404(8)
C4 H4 0.9300
C5 C6 1.462(8)
C6 C7 1.476(9)
C7 H7A 0.9600
C7 H7B 0.9600
C7 H7C 0.9600
C11 C12 1.381(9)
C11 H11 0.9300
C12 C13 1.368(10)
C12 H12 0.9300
C13 C14 1.367(10)
C13 H13 0.9300
C14 C15 1.386(8)
C14 H14 0.9300
C15 C16 1.476(8)
C16 C17 1.492(8)
C17 H17A 0.9600
C17 H17B 0.9600
C17 H17C 0.9600
C21 C22 1.379(13)
C21 H21 0.9300
C22 C23 1.319(16)
C22 H22 0.9300
C23 C24 1.400(14)
C23 H23 0.9300
C24 C25 1.381(9)
C24 H24 0.9300
C25 C26 1.449(9)
C26 C27 1.482(9)
C27 H27A 0.9600
C27 H27B 0.9600
C27 H27C 0.9600
C31 C32 1.500(9)
C32 C33 1.494(11)
C32 H32A 0.9700
C32 H32B 0.9700
C33 H33A 0.9600
C33 H33B 0.9600
C33 H33C 0.9600
C41 C42 1.485(9)
C42 C43 1.40(2)
C42 H42A 0.9700
C42 H42B 0.9700
C43 H43A 0.9600
C43 H43B 0.9600
C43 H43C 0.9600
C51 C52 1.498(8)
C52 C53 1.30(2)
C52 H52A 0.9700
C52 H52B 0.9700
C53 H53A 0.9600
C53 H53B 0.9600
C53 H53C 0.9600
Cl1 O72 1.321(8)
Cl1 O71 1.387(7)
Cl1 O74 1.387(8)
Cl1 O73 1.400(5)
